data_9001913
loop_
_publ_author_name
'Yang, H.'
'Hazen, R. M.'
'Prewitt, C. T.'
'Finger, L. W.'
'Lu, R.'
'Hemley, R. J.'

_publ_section_title
;
 High-pressure single-crystal X-ray diffraction and infrared spectroscopic
 studies of the C2/m-P2_1/m phase transition in cummingtonite
 Sample: P = 1.32 GPa
;
_journal_name_full 'American Mineralogist'
_journal_page_first 288
_journal_page_last 299
_journal_volume 83
_journal_year 1998
_chemical_formula_sum 'Al0.008 Ca0.076 Fe3.471 Mg3.445 O24 Si8'
_chemical_name_mineral Cummingtonite
_space_group_IT_number 11
_symmetry_space_group_name_Hall '-P 2yb'
_symmetry_space_group_name_H-M 'P 1 21/m 1'
_cell_angle_alpha 90
_cell_angle_beta 102.417
_cell_angle_gamma 90
_cell_length_a 9.4498
_cell_length_b 18.1083
_cell_length_c 5.2978
_cell_formula_units_Z 2
_cell_volume 885.353
_database_code_amcsd 0001973
_diffrn_ambient_pressure 1.32e+06
_exptl_crystal_density_diffrn 3.337
_cod_original_formula_sum 'Fe3.471 Mg3.445 Al.008 Ca.076 Si8 O24'
_cod_database_code 9001913

loop_
_space_group_symop_operation_xyz
x,y,z
x,1/2-y,z
-x,1/2+y,-z
-x,-y,-z

loop_
_atom_site_label
_atom_site_fract_x
_atom_site_fract_y
_atom_site_fract_z
_atom_site_occupancy
_atom_site_U_iso_or_equiv
Fe1 -0.24580 0.33700 0.49380 0.40500 0.00836
Mg1 -0.24580 0.33700 0.49380 0.59500 0.00836
Fe2 -0.25210 0.42680 0.99400 0.20700 0.00925
Mg2 -0.25210 0.42680 0.99400 0.78900 0.00925
Al2 -0.25210 0.42680 0.99400 0.00400 0.00925
Fe3 -0.25160 0.25000 0.98950 0.39300 0.00811
Mg3 -0.25160 0.25000 0.98950 0.60700 0.00811
Fe4 -0.26040 0.50930 0.48410 0.92700 0.00988
Mg4 -0.26040 0.50930 0.48410 0.03500 0.00988
Ca4 -0.26040 0.50930 0.48410 0.03800 0.00988
Si1A 0.04300 0.33640 0.27680 1.00000 0.00760
Si1B 0.53520 0.83150 0.27680 1.00000 0.00646
Si2A 0.05160 0.41980 0.78080 1.00000 0.00823
Si2B 0.54530 0.91750 0.78470 1.00000 0.00937
O1A -0.13530 0.33950 0.21940 1.00000 0.00925
O1B 0.36830 0.83430 0.20220 1.00000 0.00836
O2A -0.12790 0.42530 0.71010 1.00000 0.00709
O2B 0.38110 0.91980 0.73150 1.00000 0.00785
O3A -0.11760 0.25000 0.72160 1.00000 0.00963
O3B 0.35740 0.75000 0.69850 1.00000 0.00836
O4A 0.13270 0.49610 0.77010 1.00000 0.01406
O4B 0.62620 0.99530 0.76390 1.00000 0.01507
O5A 0.10590 0.37740 0.04630 1.00000 0.00874
O5B 0.59760 0.88620 0.08330 1.00000 0.00950
O6A 0.10250 0.37440 0.54890 1.00000 0.01178
O6B 0.60650 0.86150 0.57960 1.00000 0.01368
O7A 0.09090 0.25000 0.28800 1.00000 0.00811
O7B 0.60270 0.75000 0.25260 1.00000 0.00684

loop_
_cod_related_entry_id
_cod_related_entry_database
_cod_related_entry_code
1 AMCSD 0001973
